data_4027934
loop_
_publ_author_name
'Michael P. McCormack'
'Stephen P. Waters'

_publ_contact_author 'Michael Patrick McCormack'
_publ_contact_author_email jotanski@vassar.edu
_publ_section_title
;
 Synthesis of Functionalized Indolizidines through Pauson-Khand
 Cycloaddition of 2-Allylpyrrolidines
;
_journal_name_full 'Journal of Organic Chemistry'
_journal_page_first 1176
_journal_page_last 1183
_journal_paper_doi 10.1021/jo302734w
_journal_volume 78
_journal_year 2013
_chemical_formula_moiety 'C24 H24 N2 O4'
_chemical_formula_sum 'C24 H24 N2 O4'
_chemical_formula_weight 404.45
_chemical_name_systematic
; 
 ? 
;
_space_group_IT_number 2
_symmetry_cell_setting triclinic
_symmetry_space_group_name_Hall '-P 1'
_symmetry_space_group_name_H-M 'P -1'
_atom_sites_solution_hydrogens geom
_atom_sites_solution_primary direct
_atom_sites_solution_secondary difmap
_audit_creation_method SHELXL-97
_cell_angle_alpha 77.103(3)
_cell_angle_beta 66.061(3)
_cell_angle_gamma 65.409(3)
_cell_formula_units_Z 2
_cell_length_a 9.941(3)
_cell_length_b 10.774(3)
_cell_length_c 11.867(3)
_cell_measurement_reflns_used 7561
_cell_measurement_temperature 125(2)
_cell_measurement_theta_max 26.36
_cell_measurement_theta_min 2.41
_cell_volume 1054.0(5)
_computing_cell_refinement 'Bruker SAINT'
_computing_data_collection 'Bruker APEX2'
_computing_data_reduction 'Bruker SAINT'
_computing_molecular_graphics 'Bruker SHELXTL'
_computing_publication_material 'Bruker SHELXTL'
_computing_structure_refinement 'SHELXL-97 (Sheldrick, 2008)'
_computing_structure_solution 'SHELXS-97 (Sheldrick, 2008)'
_diffrn_ambient_temperature 125(2)
_diffrn_measured_fraction_theta_full 0.999
_diffrn_measured_fraction_theta_max 0.999
_diffrn_measurement_device_type 'Bruker APEX-II CCD'
_diffrn_measurement_method '\f and \w scans'
_diffrn_radiation_monochromator graphite
_diffrn_radiation_source 'fine-focus sealed tube'
_diffrn_radiation_type MoK\a
_diffrn_radiation_wavelength 0.71073
_diffrn_reflns_av_R_equivalents 0.0226
_diffrn_reflns_av_sigmaI/netI 0.0231
_diffrn_reflns_limit_h_max 11
_diffrn_reflns_limit_h_min -11
_diffrn_reflns_limit_k_max 12
_diffrn_reflns_limit_k_min -12
_diffrn_reflns_limit_l_max 14
_diffrn_reflns_limit_l_min -14
_diffrn_reflns_number 11122
_diffrn_reflns_theta_full 25.35
_diffrn_reflns_theta_max 25.35
_diffrn_reflns_theta_min 1.88
_exptl_absorpt_coefficient_mu 0.087
_exptl_absorpt_correction_T_max 0.9905
_exptl_absorpt_correction_T_min 0.9768
_exptl_absorpt_correction_type empirical
_exptl_absorpt_process_details sadabs
_exptl_crystal_colour colorless
_exptl_crystal_density_diffrn 1.274
_exptl_crystal_description block
_exptl_crystal_F_000 428
_exptl_crystal_size_max 0.27
_exptl_crystal_size_mid 0.22
_exptl_crystal_size_min 0.11
_refine_diff_density_max 0.252
_refine_diff_density_min -0.176
_refine_diff_density_rms 0.035
_refine_ls_extinction_method none
_refine_ls_goodness_of_fit_ref 1.030
_refine_ls_hydrogen_treatment mixed
_refine_ls_matrix_type full
_refine_ls_number_parameters 275
_refine_ls_number_reflns 3850
_refine_ls_number_restraints 1
_refine_ls_restrained_S_all 1.030
_refine_ls_R_factor_all 0.0405
_refine_ls_R_factor_gt 0.0343
_refine_ls_shift/su_max 0.000
_refine_ls_shift/su_mean 0.000
_refine_ls_structure_factor_coef Fsqd
_refine_ls_weighting_details 'calc w=1/[\s^2^(Fo^2^)+(0.0369P)^2^+0.3732P] where P=(Fo^2^+2Fc^2^)/3'
_refine_ls_weighting_scheme calc
_refine_ls_wR_factor_gt 0.0829
_refine_ls_wR_factor_ref 0.0869
_reflns_number_gt 3347
_reflns_number_total 3850
_reflns_threshold_expression >2sigma(I)
_cod_data_source_file jo302734w_si_002.cif
_cod_data_source_block rw943n
_cod_original_cell_volume 1054.1(5)
_cod_original_sg_symbol_Hall -P1
_cod_database_code 4027934

loop_
_symmetry_equiv_pos_as_xyz
'x, y, z'
'-x, -y, -z'

loop_
_atom_site_label
_atom_site_type_symbol
_atom_site_fract_x
_atom_site_fract_y
_atom_site_fract_z
_atom_site_U_iso_or_equiv
_atom_site_adp_type
_atom_site_occupancy
_atom_site_symmetry_multiplicity
_atom_site_calc_flag
_atom_site_refinement_flags
N1 N 0.15081(12) 0.62875(10) 0.41232(9) 0.0209(2) Uani 1 1 d .
N2 N 0.47868(12) 0.46016(11) 0.17096(10) 0.0211(2) Uani 1 1 d D
H2 H 0.5530(16) 0.4441(14) 0.0972(12) 0.025 Uiso 1 1 d D
O1 O 0.31156(11) 0.65979(9) 0.49095(8) 0.0264(2) Uani 1 1 d .
O2 O 0.02992(10) 0.52657(9) 0.35179(8) 0.0261(2) Uani 1 1 d .
O3 O 0.25847(11) 0.50651(9) 0.07323(8) 0.0284(2) Uani 1 1 d .
O4 O 0.22954(11) 0.30589(9) 0.15216(8) 0.0270(2) Uani 1 1 d .
C1 C -0.2144(2) 1.01340(17) 0.4764(2) 0.0586(6) Uani 1 1 d .
H1A H -0.2965 1.1009 0.4905 0.070 Uiso 1 1 calc R
C2 C -0.1436(2) 0.96318(17) 0.3597(2) 0.0535(5) Uani 1 1 d .
H2B H -0.1784 1.0162 0.2944 0.064 Uiso 1 1 calc R
C3 C -0.02213(17) 0.83590(14) 0.33791(15) 0.0350(3) Uani 1 1 d .
H3A H 0.0275 0.8017 0.2580 0.042 Uiso 1 1 calc R
C4 C 0.02499(14) 0.75995(13) 0.43506(12) 0.0244(3) Uani 1 1 d .
C5 C -0.04599(16) 0.80841(15) 0.55197(14) 0.0347(3) Uani 1 1 d .
H5A H -0.0131 0.7547 0.6180 0.042 Uiso 1 1 calc R
C6 C -0.16543(18) 0.93605(18) 0.57141(19) 0.0497(5) Uani 1 1 d .
H6A H -0.2140 0.9705 0.6511 0.060 Uiso 1 1 calc R
C7 C 0.14362(14) 0.52240(13) 0.36961(11) 0.0205(3) Uani 1 1 d .
C8 C 0.28900(14) 0.59098(12) 0.43789(11) 0.0207(3) Uani 1 1 d .
C9 C 0.39975(14) 0.45227(12) 0.38782(11) 0.0207(3) Uani 1 1 d .
H9A H 0.4411 0.3877 0.4513 0.025 Uiso 1 1 calc R
C10 C 0.29889(14) 0.40209(12) 0.35220(11) 0.0204(3) Uani 1 1 d .
H10A H 0.2821 0.3202 0.4061 0.024 Uiso 1 1 calc R
C11 C 0.53868(14) 0.46223(12) 0.26416(11) 0.0207(3) Uani 1 1 d .
H11A H 0.6356 0.3788 0.2601 0.025 Uiso 1 1 calc R
C12 C 0.57816(14) 0.58892(12) 0.24468(11) 0.0209(3) Uani 1 1 d .
C13 C 0.48802(15) 0.71338(13) 0.20054(12) 0.0239(3) Uani 1 1 d .
H13A H 0.4042 0.7182 0.1784 0.029 Uiso 1 1 calc R
C14 C 0.52005(16) 0.83035(13) 0.18874(12) 0.0266(3) Uani 1 1 d .
H14A H 0.4585 0.9147 0.1581 0.032 Uiso 1 1 calc R
C15 C 0.64164(17) 0.82453(14) 0.22155(13) 0.0296(3) Uani 1 1 d .
H15A H 0.6621 0.9050 0.2149 0.035 Uiso 1 1 calc R
C16 C 0.73319(16) 0.70084(14) 0.26416(12) 0.0289(3) Uani 1 1 d .
H16A H 0.8171 0.6963 0.2862 0.035 Uiso 1 1 calc R
C17 C 0.70207(15) 0.58354(13) 0.27461(11) 0.0232(3) Uani 1 1 d .
H17A H 0.7662 0.4987 0.3025 0.028 Uiso 1 1 calc R
C18 C 0.39386(14) 0.36673(12) 0.21440(11) 0.0206(3) Uani 1 1 d .
C19 C 0.50042(15) 0.21274(13) 0.21115(12) 0.0241(3) Uani 1 1 d .
H19A H 0.5670 0.1935 0.2611 0.029 Uiso 1 1 calc R
H19B H 0.4325 0.1576 0.2494 0.029 Uiso 1 1 calc R
C20 C 0.60509(16) 0.16980(13) 0.08297(13) 0.0291(3) Uani 1 1 d .
H20A H 0.5576 0.1586 0.0326 0.035 Uiso 1 1 calc R
C21 C 0.75642(19) 0.14646(17) 0.03482(15) 0.0457(4) Uani 1 1 d .
H21A H 0.8084 0.1565 0.0821 0.069 Uiso 1 1 calc R
H21B H 0.8146 0.1195 -0.0475 0.069 Uiso 1 1 calc R
C22 C 0.28674(14) 0.40314(13) 0.13847(11) 0.0215(3) Uani 1 1 d .
C23 C 0.12405(17) 0.33752(17) 0.08422(13) 0.0351(3) Uani 1 1 d .
H23A H 0.1783 0.3566 -0.0047 0.042 Uiso 1 1 calc R
H23B H 0.0286 0.4194 0.1156 0.042 Uiso 1 1 calc R
C24 C 0.0784(3) 0.2164(2) 0.10206(17) 0.0637(6) Uani 1 1 d .
H24A H 0.0123 0.2331 0.0534 0.096 Uiso 1 1 calc R
H24B H 0.0191 0.2018 0.1897 0.096 Uiso 1 1 calc R
H24C H 0.1739 0.1349 0.0747 0.096 Uiso 1 1 calc R

loop_
_atom_site_aniso_label
_atom_site_aniso_U_11
_atom_site_aniso_U_22
_atom_site_aniso_U_33
_atom_site_aniso_U_23
_atom_site_aniso_U_13
_atom_site_aniso_U_12
N1 0.0188(5) 0.0226(5) 0.0206(5) -0.0026(4) -0.0045(4) -0.0086(4)
N2 0.0213(5) 0.0242(6) 0.0189(5) -0.0019(4) -0.0042(4) -0.0118(4)
O1 0.0288(5) 0.0284(5) 0.0265(5) -0.0054(4) -0.0099(4) -0.0127(4)
O2 0.0214(5) 0.0304(5) 0.0288(5) -0.0049(4) -0.0081(4) -0.0109(4)
O3 0.0281(5) 0.0313(5) 0.0269(5) 0.0040(4) -0.0117(4) -0.0128(4)
O4 0.0281(5) 0.0318(5) 0.0276(5) -0.0039(4) -0.0092(4) -0.0166(4)
C1 0.0294(9) 0.0249(8) 0.1193(18) -0.0227(10) -0.0217(10) -0.0034(7)
C2 0.0444(10) 0.0282(8) 0.0969(15) 0.0076(9) -0.0417(10) -0.0111(7)
C3 0.0337(8) 0.0277(7) 0.0479(9) 0.0024(6) -0.0193(7) -0.0130(6)
C4 0.0180(6) 0.0218(6) 0.0336(7) -0.0038(5) -0.0049(5) -0.0103(5)
C5 0.0264(7) 0.0348(8) 0.0392(8) -0.0129(6) -0.0003(6) -0.0134(6)
C6 0.0267(8) 0.0413(9) 0.0740(12) -0.0311(9) 0.0021(8) -0.0116(7)
C7 0.0209(6) 0.0238(6) 0.0160(6) -0.0004(5) -0.0034(5) -0.0111(5)
C8 0.0215(6) 0.0239(6) 0.0166(6) 0.0012(5) -0.0047(5) -0.0114(5)
C9 0.0213(6) 0.0216(6) 0.0200(6) 0.0000(5) -0.0076(5) -0.0090(5)
C10 0.0216(6) 0.0205(6) 0.0194(6) -0.0002(5) -0.0059(5) -0.0099(5)
C11 0.0180(6) 0.0210(6) 0.0220(6) -0.0018(5) -0.0067(5) -0.0064(5)
C12 0.0200(6) 0.0231(6) 0.0178(6) -0.0027(5) -0.0033(5) -0.0089(5)
C13 0.0211(6) 0.0263(7) 0.0248(6) -0.0009(5) -0.0082(5) -0.0096(5)
C14 0.0283(7) 0.0215(6) 0.0270(7) -0.0002(5) -0.0087(6) -0.0080(5)
C15 0.0366(8) 0.0266(7) 0.0312(7) -0.0014(6) -0.0109(6) -0.0182(6)
C16 0.0290(7) 0.0350(8) 0.0302(7) -0.0012(6) -0.0127(6) -0.0171(6)
C17 0.0216(6) 0.0256(7) 0.0213(6) -0.0004(5) -0.0069(5) -0.0088(5)
C18 0.0215(6) 0.0205(6) 0.0203(6) -0.0011(5) -0.0059(5) -0.0096(5)
C19 0.0252(7) 0.0206(6) 0.0255(7) -0.0009(5) -0.0083(5) -0.0085(5)
C20 0.0340(8) 0.0217(7) 0.0281(7) -0.0038(5) -0.0092(6) -0.0074(6)
C21 0.0398(9) 0.0503(10) 0.0378(9) -0.0069(7) 0.0011(7) -0.0202(8)
C22 0.0195(6) 0.0239(6) 0.0191(6) -0.0048(5) -0.0024(5) -0.0087(5)
C23 0.0295(7) 0.0554(10) 0.0296(7) -0.0089(7) -0.0097(6) -0.0214(7)
C24 0.0829(14) 0.1031(16) 0.0451(10) 0.0004(10) -0.0219(10) -0.0743(14)

loop_
_atom_type_symbol
_atom_type_description
_atom_type_scat_dispersion_real
_atom_type_scat_dispersion_imag
_atom_type_scat_source
C C 0.0033 0.0016 'International Tables Vol C Tables 4.2.6.8 and 6.1.1.4'
H H 0.0000 0.0000 'International Tables Vol C Tables 4.2.6.8 and 6.1.1.4'
N N 0.0061 0.0033 'International Tables Vol C Tables 4.2.6.8 and 6.1.1.4'
O O 0.0106 0.0060 'International Tables Vol C Tables 4.2.6.8 and 6.1.1.4'

loop_
_geom_angle_atom_site_label_1
_geom_angle_atom_site_label_2
_geom_angle_atom_site_label_3
_geom_angle
C7 N1 C8 112.70(10)
C7 N1 C4 123.20(10)
C8 N1 C4 123.99(10)
C18 N2 C11 109.60(10)
C18 N2 H2 113.8(9)
C11 N2 H2 112.6(9)
C22 O4 C23 114.24(11)
C6 C1 C2 119.84(15)
C6 C1 H1A 120.1
C2 C1 H1A 120.1
C3 C2 C1 120.46(17)
C3 C2 H2B 119.8
C1 C2 H2B 119.8
C4 C3 C2 118.59(16)
C4 C3 H3A 120.7
C2 C3 H3A 120.7
C3 C4 C5 121.39(13)
C3 C4 N1 118.54(12)
C5 C4 N1 120.07(12)
C6 C5 C4 119.12(16)
C6 C5 H5A 120.4
C4 C5 H5A 120.4
C1 C6 C5 120.59(17)
C1 C6 H6A 119.7
C5 C6 H6A 119.7
O2 C7 N1 124.78(11)
O2 C7 C10 126.68(11)
N1 C7 C10 108.54(10)
O1 C8 N1 124.37(11)
O1 C8 C9 127.61(11)
N1 C8 C9 108.03(10)
C8 C9 C10 104.81(10)
C8 C9 C11 112.40(10)
C10 C9 C11 105.56(9)
C8 C9 H9A 111.3
C10 C9 H9A 111.3
C11 C9 H9A 111.3
C7 C10 C9 104.86(10)
C7 C10 C18 112.92(10)
C9 C10 C18 105.28(9)
C7 C10 H10A 111.2
C9 C10 H10A 111.2
C18 C10 H10A 111.2
N2 C11 C12 111.34(10)
N2 C11 C9 101.87(9)
C12 C11 C9 115.11(10)
N2 C11 H11A 109.4
C12 C11 H11A 109.4
C9 C11 H11A 109.4
C17 C12 C13 118.89(12)
C17 C12 C11 120.31(11)
C13 C12 C11 120.77(11)
C14 C13 C12 120.41(12)
C14 C13 H13A 119.8
C12 C13 H13A 119.8
C15 C14 C13 120.24(12)
C15 C14 H14A 119.9
C13 C14 H14A 119.9
C16 C15 C14 119.77(12)
C16 C15 H15A 120.1
C14 C15 H15A 120.1
C15 C16 C17 119.91(12)
C15 C16 H16A 120.0
C17 C16 H16A 120.0
C16 C17 C12 120.76(12)
C16 C17 H17A 119.6
C12 C17 H17A 119.6
N2 C18 C22 107.69(10)
N2 C18 C19 114.85(10)
C22 C18 C19 111.50(10)
N2 C18 C10 101.10(9)
C22 C18 C10 112.92(10)
C19 C18 C10 108.45(10)
C20 C19 C18 112.88(10)
C20 C19 H19A 109.0
C18 C19 H19A 109.0
C20 C19 H19B 109.0
C18 C19 H19B 109.0
H19A C19 H19B 107.8
C21 C20 C19 125.23(14)
C21 C20 H20A 117.4
C19 C20 H20A 117.4
C20 C21 H21A 120.0
C20 C21 H21B 120.0
H21A C21 H21B 120.0
O3 C22 O4 123.61(12)
O3 C22 C18 124.10(11)
O4 C22 C18 112.29(10)
O4 C23 C24 107.97(14)
O4 C23 H23A 110.1
C24 C23 H23A 110.1
O4 C23 H23B 110.1
C24 C23 H23B 110.1
H23A C23 H23B 108.4
C23 C24 H24A 109.5
C23 C24 H24B 109.5
H24A C24 H24B 109.5
C23 C24 H24C 109.5
H24A C24 H24C 109.5
H24B C24 H24C 109.5

loop_
_geom_bond_atom_site_label_1
_geom_bond_atom_site_label_2
_geom_bond_distance
N1 C7 1.3898(16)
N1 C8 1.4010(16)
N1 C4 1.4354(16)
N2 C18 1.4533(16)
N2 C11 1.4618(16)
N2 H2 0.883(12)
O1 C8 1.2075(15)
O2 C7 1.2132(15)
O3 C22 1.2041(15)
O4 C22 1.3388(15)
O4 C23 1.4601(16)
C1 C6 1.375(3)
C1 C2 1.390(3)
C1 H1A 0.9500
C2 C3 1.390(2)
C2 H2B 0.9500
C3 C4 1.384(2)
C3 H3A 0.9500
C4 C5 1.385(2)
C5 C6 1.384(2)
C5 H5A 0.9500
C6 H6A 0.9500
C7 C10 1.5169(17)
C8 C9 1.5148(17)
C9 C10 1.5406(17)
C9 C11 1.5750(17)
C9 H9A 1.0000
C10 C18 1.5609(17)
C10 H10A 1.0000
C11 C12 1.5172(17)
C11 H11A 1.0000
C12 C17 1.3905(18)
C12 C13 1.3939(18)
C13 C14 1.3886(18)
C13 H13A 0.9500
C14 C15 1.3873(19)
C14 H14A 0.9500
C15 C16 1.387(2)
C15 H15A 0.9500
C16 C17 1.3901(19)
C16 H16A 0.9500
C17 H17A 0.9500
C18 C22 1.5404(17)
C18 C19 1.5520(17)
C19 C20 1.4966(18)
C19 H19A 0.9900
C19 H19B 0.9900
C20 C21 1.306(2)
C20 H20A 0.9500
C21 H21A 0.9500
C21 H21B 0.9500
C23 C24 1.499(2)
C23 H23A 0.9900
C23 H23B 0.9900
C24 H24A 0.9800
C24 H24B 0.9800
C24 H24C 0.9800

loop_
_geom_hbond_atom_site_label_D
_geom_hbond_atom_site_label_H
_geom_hbond_atom_site_label_A
_geom_hbond_distance_DH
_geom_hbond_distance_HA
_geom_hbond_distance_DA
_geom_hbond_angle_DHA
_geom_hbond_site_symmetry_A
N2 H2 O3 0.883(12) 2.271(13) 3.0863(15) 153.5(12) 2_665

loop_
_geom_torsion_atom_site_label_1
_geom_torsion_atom_site_label_2
_geom_torsion_atom_site_label_3
_geom_torsion_atom_site_label_4
_geom_torsion
C6 C1 C2 C3 -0.8(2)
C1 C2 C3 C4 0.8(2)
C2 C3 C4 C5 -0.1(2)
C2 C3 C4 N1 -179.77(12)
C7 N1 C4 C3 -59.65(16)
C8 N1 C4 C3 124.56(13)
C7 N1 C4 C5 120.68(13)
C8 N1 C4 C5 -55.11(16)
C3 C4 C5 C6 -0.6(2)
N1 C4 C5 C6 179.03(12)
C2 C1 C6 C5 0.0(2)
C4 C5 C6 C1 0.7(2)
C8 N1 C7 O2 173.17(11)
C4 N1 C7 O2 -3.05(18)
C8 N1 C7 C10 -5.74(13)
C4 N1 C7 C10 178.04(10)
C7 N1 C8 O1 -169.73(11)
C4 N1 C8 O1 6.46(18)
C7 N1 C8 C9 10.23(13)
C4 N1 C8 C9 -173.59(10)
O1 C8 C9 C10 169.77(12)
N1 C8 C9 C10 -10.18(12)
O1 C8 C9 C11 -76.08(15)
N1 C8 C9 C11 103.97(11)
O2 C7 C10 C9 -179.93(11)
N1 C7 C10 C9 -1.05(12)
O2 C7 C10 C18 65.97(16)
N1 C7 C10 C18 -115.15(11)
C8 C9 C10 C7 6.68(12)
C11 C9 C10 C7 -112.19(10)
C8 C9 C10 C18 126.03(10)
C11 C9 C10 C18 7.17(12)
C18 N2 C11 C12 -160.89(10)
C18 N2 C11 C9 -37.68(12)
C8 C9 C11 N2 -96.95(11)
C10 C9 C11 N2 16.74(12)
C8 C9 C11 C12 23.66(14)
C10 C9 C11 C12 137.35(10)
N2 C11 C12 C17 -147.35(11)
C9 C11 C12 C17 97.37(13)
N2 C11 C12 C13 34.80(15)
C9 C11 C12 C13 -80.48(14)
C17 C12 C13 C14 -1.08(18)
C11 C12 C13 C14 176.80(11)
C12 C13 C14 C15 -0.40(19)
C13 C14 C15 C16 1.2(2)
C14 C15 C16 C17 -0.4(2)
C15 C16 C17 C12 -1.0(2)
C13 C12 C17 C16 1.80(18)
C11 C12 C17 C16 -176.09(11)
C11 N2 C18 C22 160.88(9)
C11 N2 C18 C19 -74.25(13)
C11 N2 C18 C10 42.25(12)
C7 C10 C18 N2 85.36(12)
C9 C10 C18 N2 -28.48(11)
C7 C10 C18 C22 -29.42(14)
C9 C10 C18 C22 -143.26(10)
C7 C10 C18 C19 -153.52(10)
C9 C10 C18 C19 92.64(11)
N2 C18 C19 C20 -63.96(14)
C22 C18 C19 C20 58.88(14)
C10 C18 C19 C20 -176.18(11)
C18 C19 C20 C21 104.17(16)
C23 O4 C22 O3 -2.09(17)
C23 O4 C22 C18 178.55(10)
N2 C18 C22 O3 -12.84(16)
C19 C18 C22 O3 -139.69(12)
C10 C18 C22 O3 97.91(14)
N2 C18 C22 O4 166.52(10)
C19 C18 C22 O4 39.67(13)
C10 C18 C22 O4 -82.73(12)
C22 O4 C23 C24 176.47(12)
